data_7060459
loop_
_publ_author_name
'Chen, Xuan-Rong'
'Luo, Min'
'Zhang, Zhen-Min'
'Xu, Xiao-Yi'
'Jiang, Yi'
'Liu, Hang'

_publ_section_title
;
 Magnetism, dielectrics and ion conduction in two polymorphs of a
 heteroleptic bis(dithiolato)nickelate molecular solid
;
_journal_issue 13
_journal_name_full 'New Journal of Chemistry'
_journal_page_first 5971
_journal_page_last 5980
_journal_paper_doi 10.1039/D1NJ00491C
_journal_volume 45
_journal_year 2021
_chemical_formula_sum 'C16 H22 N3 Ni S7'
_chemical_formula_weight 539.49
_space_group_crystal_system triclinic
_space_group_IT_number 2
_space_group_name_Hall '-P 1'
_space_group_name_H-M_alt 'P -1'
_atom_sites_solution_hydrogens geom
_audit_block_doi 10.5517/ccdc.csd.cc26qv2w
_audit_creation_method SHELXL-2014/7
_audit_update_record
;
2021-02-23 deposited with the CCDC.	2021-03-03 downloaded from the CCDC.
;
_cell_angle_alpha 99.194(4)
_cell_angle_beta 94.784(4)
_cell_angle_gamma 97.260(4)
_cell_formula_units_Z 2
_cell_length_a 8.1031(10)
_cell_length_b 11.6725(16)
_cell_length_c 12.8496(16)
_cell_measurement_reflns_used 5416
_cell_measurement_temperature 296(2)
_cell_measurement_theta_max 27.60
_cell_measurement_theta_min 1.61
_cell_volume 1183.4(3)
_computing_cell_refinement 'Bruker SMART'
_computing_data_collection 'Bruker SMART'
_computing_data_reduction 'Bruker SAINT'
_computing_molecular_graphics 'Bruker SHELXTL'
_computing_publication_material 'Bruker SHELXTL'
_computing_structure_refinement 'SHELXL-2014/7 (Sheldrick, 2014)'
_computing_structure_solution 'SHELXL-2014/7 (Sheldrick, 2014)'
_diffrn_ambient_temperature 296(2)
_diffrn_measured_fraction_theta_full 0.993
_diffrn_measured_fraction_theta_max 0.984
_diffrn_measurement_device_type 'CCD area detector'
_diffrn_measurement_method 'phi and omega scans'
_diffrn_radiation_type MoK\a
_diffrn_radiation_wavelength 0.71073
_diffrn_reflns_av_R_equivalents 0.0398
_diffrn_reflns_av_unetI/netI 0.0559
_diffrn_reflns_Laue_measured_fraction_full 0.993
_diffrn_reflns_Laue_measured_fraction_max 0.984
_diffrn_reflns_limit_h_max 10
_diffrn_reflns_limit_h_min -10
_diffrn_reflns_limit_k_max 15
_diffrn_reflns_limit_k_min -15
_diffrn_reflns_limit_l_max 16
_diffrn_reflns_limit_l_min -16
_diffrn_reflns_number 16355
_diffrn_reflns_point_group_measured_fraction_full 0.993
_diffrn_reflns_point_group_measured_fraction_max 0.984
_diffrn_reflns_theta_full 25.242
_diffrn_reflns_theta_max 27.598
_diffrn_reflns_theta_min 1.614
_diffrn_source 'fine-focus sealed tube'
_exptl_absorpt_coefficient_mu 1.445
_exptl_absorpt_correction_type none
_exptl_crystal_colour black
_exptl_crystal_density_diffrn 1.514
_exptl_crystal_description block
_exptl_crystal_F_000 558
_refine_diff_density_max 0.333
_refine_diff_density_min -0.295
_refine_diff_density_rms 0.066
_refine_ls_extinction_method none
_refine_ls_goodness_of_fit_ref 1.012
_refine_ls_hydrogen_treatment constr
_refine_ls_matrix_type full
_refine_ls_number_parameters 248
_refine_ls_number_reflns 5416
_refine_ls_number_restraints 0
_refine_ls_restrained_S_all 1.012
_refine_ls_R_factor_all 0.0956
_refine_ls_R_factor_gt 0.0446
_refine_ls_shift/su_max 0.000
_refine_ls_shift/su_mean 0.000
_refine_ls_structure_factor_coef Fsqd
_refine_ls_weighting_details 'w=1/[\s^2^(Fo^2^)+(0.0418P)^2^+0.2140P] where P=(Fo^2^+2Fc^2^)/3'
_refine_ls_weighting_scheme calc
_refine_ls_wR_factor_gt 0.0852
_refine_ls_wR_factor_ref 0.1000
_reflns_Friedel_coverage 0.000
_reflns_number_gt 3411
_reflns_number_total 5416
_reflns_threshold_expression 'I > 2\s(I)'
_cod_data_source_file d1nj00491c2.cif
_cod_data_source_block 1
_cod_depositor_comments 'Adding full bibliography for 7060459--7060460.cif.'
_cod_database_code 7060459
_shelx_shelxl_version_number 2014/7
_shelx_space_group_comment
;
The symmetry employed for this shelxl refinement is uniquely defined
by the following loop, which should always be used as a source of
symmetry information in preference to the above space-group names.
They are only intended as comments.
;

loop_
_space_group_symop_operation_xyz
'x, y, z'
'-x, -y, -z'

loop_
_atom_site_label
_atom_site_type_symbol
_atom_site_fract_x
_atom_site_fract_y
_atom_site_fract_z
_atom_site_U_iso_or_equiv
_atom_site_adp_type
_atom_site_occupancy
_atom_site_site_symmetry_order
_atom_site_calc_flag
_atom_site_refinement_flags_posn
_atom_site_refinement_flags_adp
_atom_site_refinement_flags_occupancy
_atom_site_disorder_assembly
_atom_site_disorder_group
Ni1 Ni 0.36092(4) 0.03517(3) 0.11688(3) 0.04382(13) Uani 1 1 d . . . . .
S1 S 0.23651(11) 0.23207(8) -0.16844(6) 0.0666(2) Uani 1 1 d . . . . .
S2 S 0.53520(10) 0.36122(7) -0.04383(7) 0.0680(2) Uani 1 1 d . . . . .
S3 S 0.39692(15) 0.45206(10) -0.22920(9) 0.1004(4) Uani 1 1 d . . . . .
S4 S 0.21016(9) 0.04871(7) -0.02637(6) 0.0545(2) Uani 1 1 d . . . . .
S5 S 0.53061(9) 0.19227(7) 0.11029(6) 0.0584(2) Uani 1 1 d . . . . .
S6 S 0.19220(9) -0.11848(6) 0.12988(6) 0.0564(2) Uani 1 1 d . . . . .
S7 S 0.51371(9) 0.02441(7) 0.25735(6) 0.0623(2) Uani 1 1 d . . . . .
N1 N 0.1308(4) -0.3438(3) 0.3033(3) 0.1006(11) Uani 1 1 d . . . . .
N2 N 0.5658(5) -0.1568(3) 0.4615(3) 0.1160(12) Uani 1 1 d . . . . .
N3 N 0.9495(3) 0.72725(19) 0.66601(17) 0.0461(5) Uani 1 1 d . . . . .
C1 C 0.4483(3) 0.2360(2) -0.0002(2) 0.0507(7) Uani 1 1 d . . . . .
C2 C 0.3085(3) 0.1741(2) -0.0596(2) 0.0490(7) Uani 1 1 d . . . . .
C3 C 0.3901(4) 0.3527(3) -0.1523(3) 0.0646(8) Uani 1 1 d . . . . .
C4 C 0.2787(4) -0.1616(2) 0.2423(2) 0.0524(7) Uani 1 1 d . . . . .
C5 C 0.4196(4) -0.0994(3) 0.2976(2) 0.0523(7) Uani 1 1 d . . . . .
C6 C 0.4981(4) -0.1327(3) 0.3898(3) 0.0710(9) Uani 1 1 d . . . . .
C7 C 0.1949(4) -0.2642(3) 0.2756(3) 0.0663(9) Uani 1 1 d . . . . .
C8 C 0.7618(4) 0.7189(3) 0.6388(3) 0.0714(9) Uani 1 1 d . . . . .
H8A H 0.7134 0.7474 0.7028 0.086 Uiso 1 1 calc R U . . .
H8B H 0.7421 0.7711 0.5889 0.086 Uiso 1 1 calc R U . . .
C9 C 0.6706(4) 0.5996(3) 0.5927(3) 0.0960(12) Uani 1 1 d . . . . .
H9A H 0.7102 0.5726 0.5260 0.144 Uiso 1 1 calc R U . . .
H9B H 0.5529 0.6034 0.5820 0.144 Uiso 1 1 calc R U . . .
H9C H 0.6903 0.5462 0.6405 0.144 Uiso 1 1 calc R U . . .
C10 C 0.9883(4) 0.6548(3) 0.7488(2) 0.0595(8) Uani 1 1 d . . . . .
H10A H 0.9539 0.5730 0.7178 0.071 Uiso 1 1 calc R U . . .
H10B H 1.1088 0.6656 0.7658 0.071 Uiso 1 1 calc R U . . .
C11 C 0.9115(5) 0.6782(4) 0.8495(3) 0.0958(13) Uani 1 1 d . . . . .
H11A H 0.7907 0.6666 0.8343 0.115 Uiso 1 1 calc R U . . .
H11B H 0.9466 0.7592 0.8827 0.115 Uiso 1 1 calc R U . . .
C12 C 0.9597(5) 0.6002(4) 0.9239(3) 0.1003(13) Uani 1 1 d . . . . .
H12A H 0.9292 0.5198 0.8902 0.150 Uiso 1 1 calc R U . . .
H12B H 0.9028 0.6144 0.9863 0.150 Uiso 1 1 calc R U . . .
H12C H 1.0784 0.6157 0.9434 0.150 Uiso 1 1 calc R U . . .
C13 C 1.0182(4) 0.8551(3) 0.7088(3) 0.0717(9) Uani 1 1 d . . . . .
H13A H 0.9583 0.8818 0.7683 0.086 Uiso 1 1 calc R U . . .
H13B H 1.1346 0.8593 0.7357 0.086 Uiso 1 1 calc R U . . .
C14 C 1.0079(5) 0.9387(3) 0.6316(3) 0.1014(13) Uani 1 1 d . . . . .
H14A H 1.0674 0.9142 0.5723 0.152 Uiso 1 1 calc R U . . .
H14B H 1.0569 1.0161 0.6660 0.152 Uiso 1 1 calc R U . . .
H14C H 0.8928 0.9393 0.6072 0.152 Uiso 1 1 calc R U . . .
C15 C 1.0267(4) 0.6825(3) 0.5676(2) 0.0673(9) Uani 1 1 d . . . . .
H15A H 0.9947 0.7260 0.5126 0.081 Uiso 1 1 calc R U . . .
H15B H 0.9800 0.6010 0.5433 0.081 Uiso 1 1 calc R U . . .
C16 C 1.2155(4) 0.6913(4) 0.5804(3) 0.0960(13) Uani 1 1 d . . . . .
H16A H 1.2637 0.7719 0.6028 0.144 Uiso 1 1 calc R U . . .
H16B H 1.2534 0.6615 0.5139 0.144 Uiso 1 1 calc R U . . .
H16C H 1.2490 0.6463 0.6327 0.144 Uiso 1 1 calc R U . . .

loop_
_atom_site_aniso_label
_atom_site_aniso_U_11
_atom_site_aniso_U_22
_atom_site_aniso_U_33
_atom_site_aniso_U_23
_atom_site_aniso_U_13
_atom_site_aniso_U_12
Ni1 0.0444(2) 0.0426(2) 0.0455(2) 0.01196(15) 0.00156(16) 0.00673(15)
S1 0.0753(6) 0.0703(6) 0.0572(5) 0.0299(4) -0.0009(4) 0.0035(4)
S2 0.0639(5) 0.0586(5) 0.0850(6) 0.0317(4) 0.0063(4) -0.0011(4)
S3 0.1132(8) 0.0977(8) 0.1057(8) 0.0678(6) 0.0148(7) 0.0084(6)
S4 0.0593(5) 0.0522(5) 0.0499(4) 0.0174(3) -0.0053(4) -0.0040(4)
S5 0.0491(4) 0.0594(5) 0.0658(5) 0.0235(4) -0.0058(4) -0.0037(4)
S6 0.0610(5) 0.0495(5) 0.0561(5) 0.0194(4) -0.0118(4) -0.0034(4)
S7 0.0545(5) 0.0674(5) 0.0631(5) 0.0258(4) -0.0122(4) -0.0051(4)
N1 0.120(3) 0.074(2) 0.104(2) 0.0459(19) -0.021(2) -0.0186(19)
N2 0.121(3) 0.139(3) 0.092(2) 0.056(2) -0.031(2) 0.016(2)
N3 0.0449(12) 0.0432(13) 0.0481(13) 0.0040(10) -0.0029(11) 0.0082(10)
C1 0.0497(16) 0.0476(17) 0.0605(18) 0.0203(14) 0.0140(15) 0.0094(14)
C2 0.0548(17) 0.0494(17) 0.0478(16) 0.0177(13) 0.0117(14) 0.0107(14)
C3 0.070(2) 0.060(2) 0.072(2) 0.0270(16) 0.0180(17) 0.0117(16)
C4 0.0612(18) 0.0483(18) 0.0526(17) 0.0210(14) 0.0032(15) 0.0123(14)
C5 0.0563(18) 0.0579(19) 0.0464(17) 0.0202(14) -0.0006(14) 0.0122(15)
C6 0.071(2) 0.076(2) 0.067(2) 0.0265(18) -0.0130(18) 0.0080(18)
C7 0.076(2) 0.055(2) 0.068(2) 0.0264(17) -0.0135(17) 0.0026(17)
C8 0.0544(19) 0.084(3) 0.078(2) 0.0203(19) -0.0081(17) 0.0193(18)
C9 0.060(2) 0.089(3) 0.126(3) 0.013(2) -0.012(2) -0.015(2)
C10 0.0637(19) 0.058(2) 0.0571(19) 0.0130(15) -0.0008(16) 0.0126(16)
C11 0.122(3) 0.115(3) 0.068(2) 0.029(2) 0.028(2) 0.053(3)
C12 0.135(4) 0.107(3) 0.066(2) 0.033(2) 0.013(2) 0.023(3)
C13 0.083(2) 0.053(2) 0.072(2) 0.0021(17) -0.0038(19) 0.0042(17)
C14 0.136(4) 0.054(2) 0.110(3) 0.020(2) -0.002(3) 0.002(2)
C15 0.077(2) 0.066(2) 0.0566(19) 0.0052(16) 0.0078(17) 0.0068(17)
C16 0.072(2) 0.122(3) 0.091(3) 0.001(2) 0.025(2) 0.015(2)

loop_
_atom_type_symbol
_atom_type_description
_atom_type_scat_dispersion_real
_atom_type_scat_dispersion_imag
_atom_type_scat_source
C C 0.0033 0.0016 'International Tables Vol C Tables 4.2.6.8 and 6.1.1.4'
H H 0.0000 0.0000 'International Tables Vol C Tables 4.2.6.8 and 6.1.1.4'
N N 0.0061 0.0033 'International Tables Vol C Tables 4.2.6.8 and 6.1.1.4'
S S 0.1246 0.1234 'International Tables Vol C Tables 4.2.6.8 and 6.1.1.4'
Ni Ni 0.3393 1.1124 'International Tables Vol C Tables 4.2.6.8 and 6.1.1.4'

loop_
_geom_angle_atom_site_label_1
_geom_angle_atom_site_label_2
_geom_angle_atom_site_label_3
_geom_angle
_geom_angle_site_symmetry_1
_geom_angle_site_symmetry_3
_geom_angle_publ_flag
S7 Ni1 S6 92.47(3) . . ?
S7 Ni1 S4 178.79(3) . . ?
S6 Ni1 S4 88.70(3) . . ?
S7 Ni1 S5 85.96(3) . . ?
S6 Ni1 S5 177.78(3) . . ?
S4 Ni1 S5 92.87(3) . . ?
C3 S1 C2 97.26(14) . . ?
C3 S2 C1 97.22(14) . . ?
C2 S4 Ni1 102.08(10) . . ?
C1 S5 Ni1 102.36(10) . . ?
C4 S6 Ni1 103.07(10) . . ?
C5 S7 Ni1 103.77(10) . . ?
C10 N3 C15 108.7(2) . . ?
C10 N3 C8 110.9(2) . . ?
C15 N3 C8 108.9(2) . . ?
C10 N3 C13 109.1(2) . . ?
C15 N3 C13 111.2(2) . . ?
C8 N3 C13 108.0(2) . . ?
C2 C1 S5 121.3(2) . . ?
C2 C1 S2 116.3(2) . . ?
S5 C1 S2 122.43(18) . . ?
C1 C2 S4 121.4(2) . . ?
C1 C2 S1 115.9(2) . . ?
S4 C2 S1 122.75(17) . . ?
S3 C3 S2 122.5(2) . . ?
S3 C3 S1 124.1(2) . . ?
S2 C3 S1 113.38(17) . . ?
C5 C4 C7 121.5(3) . . ?
C5 C4 S6 120.4(2) . . ?
C7 C4 S6 118.1(2) . . ?
C4 C5 C6 122.6(3) . . ?
C4 C5 S7 120.3(2) . . ?
C6 C5 S7 117.1(2) . . ?
N2 C6 C5 177.3(4) . . ?
N1 C7 C4 178.8(4) . . ?
C9 C8 N3 116.3(3) . . ?
C11 C10 N3 117.4(2) . . ?
C10 C11 C12 111.7(3) . . ?
C14 C13 N3 116.3(3) . . ?
N3 C15 C16 115.3(3) . . ?

loop_
_geom_bond_atom_site_label_1
_geom_bond_atom_site_label_2
_geom_bond_distance
_geom_bond_site_symmetry_2
_geom_bond_publ_flag
Ni1 S7 2.1321(8) . ?
Ni1 S6 2.1512(8) . ?
Ni1 S4 2.1615(8) . ?
Ni1 S5 2.1661(8) . ?
S1 C3 1.731(3) . ?
S1 C2 1.738(3) . ?
S2 C3 1.728(3) . ?
S2 C1 1.736(3) . ?
S3 C3 1.639(3) . ?
S4 C2 1.709(3) . ?
S5 C1 1.697(3) . ?
S6 C4 1.727(3) . ?
S7 C5 1.722(3) . ?
N1 C7 1.131(4) . ?
N2 C6 1.125(4) . ?
N3 C10 1.499(3) . ?
N3 C15 1.506(3) . ?
N3 C8 1.519(3) . ?
N3 C13 1.522(4) . ?
C1 C2 1.364(4) . ?
C4 C5 1.351(4) . ?
C4 C7 1.443(4) . ?
C5 C6 1.430(4) . ?
C8 C9 1.496(4) . ?
C10 C11 1.484(4) . ?
C11 C12 1.484(5) . ?
C13 C14 1.503(4) . ?
C15 C16 1.513(4) . ?
